data_7223765
loop_
_publ_author_name
'Tominaka, Satoshi'
'Yeung, Hamish H.-M.'
'Henke, Sebastian'
'Cheetham, Anthony K.'

_publ_section_title
;
 Coordination environments and \p-conjugation in dense lithium
 coordination polymers
;
_journal_issue 3
_journal_name_full CrystEngComm
_journal_page_first 398
_journal_paper_doi 10.1039/C5CE01658D
_journal_volume 18
_journal_year 2016
_chemical_formula_moiety '2(C7 H7 Li O4), H2 O'
_chemical_formula_sum 'C14 H16 Li2 O9'
_chemical_formula_weight 342.15
_chemical_name_systematic '1,5-dihydroxyanthraquinone lithium salt'
_chemical_properties_physical 'Air-sensitive, Moisture-sensitive, Heat-sensitive'
_space_group_crystal_system triclinic
_space_group_IT_number 2
_space_group_name_Hall '-P 1'
_space_group_name_H-M_alt 'P -1'
_symmetry_space_group_name_Hall '-P 1'
_symmetry_space_group_name_H-M 'P -1'
_atom_sites_solution_hydrogens geom
_atom_sites_solution_primary direct
_atom_sites_solution_secondary difmap
_audit_creation_date 2015-08-17
_audit_creation_method
;
Olex2 1.2
(compiled 2015.01.26 svn.r3150 for OlexSys, GUI svn.r4998)
;
_audit_update_record
;
2015-08-17 deposited with the CCDC.
2015-10-06 downloaded from the CCDC.
;
_cell_angle_alpha 97.619(4)
_cell_angle_beta 91.892(4)
_cell_angle_gamma 108.338(5)
_cell_formula_units_Z 2
_cell_length_a 5.0112(2)
_cell_length_b 7.5031(4)
_cell_length_c 21.0358(8)
_cell_measurement_reflns_used 6099
_cell_measurement_temperature 121(3)
_cell_measurement_theta_max 62.8550
_cell_measurement_theta_min 4.2460
_cell_volume 741.79(6)
_computing_cell_refinement
;
CrysAlisPro, Agilent Technologies,
Version 1.171.36.28 (release 01-02-2013 CrysAlis171 .NET)
(compiled Feb  1 2013,16:14:44)
;
_computing_data_collection
;
CrysAlisPro, Agilent Technologies,
Version 1.171.36.28 (release 01-02-2013 CrysAlis171 .NET)
(compiled Feb  1 2013,16:14:44)
;
_computing_data_reduction
;
CrysAlisPro, Agilent Technologies,
Version 1.171.36.28 (release 01-02-2013 CrysAlis171 .NET)
(compiled Feb  1 2013,16:14:44)
;
_computing_molecular_graphics 'Olex2 (Dolomanov et al., 2009)'
_computing_publication_material 'Olex2 (Dolomanov et al., 2009)'
_computing_structure_refinement 'ShelXL (Sheldrick, 2008)'
_computing_structure_solution 'ShelXS (Sheldrick, 2008)'
_diffrn_ambient_temperature 121(3)
_diffrn_detector_area_resol_mean 16.1183
_diffrn_measured_fraction_theta_full 0.990
_diffrn_measured_fraction_theta_max 0.990
_diffrn_measurement_details
;
  1 omega  -90.00  -17.00   1.0000    3.0900
omega____ theta____ kappa____ phi______ frames
    -      -34.0930  124.0000  -36.0000 73

  2 omega   38.00  102.00   1.0000    3.0900
omega____ theta____ kappa____ phi______ frames
    -       34.0930   57.0000 -120.0000 64

  3 omega   38.00  107.00   1.0000    3.0900
omega____ theta____ kappa____ phi______ frames
    -       34.0930  178.0000  -90.0000 69

  4 omega   14.00   96.00   1.0000    3.0900
omega____ theta____ kappa____ phi______ frames
    -       34.0930   57.0000  120.0000 82

  5 omega  -31.00   49.00   1.0000    3.0900
omega____ theta____ kappa____ phi______ frames
    -       34.0930  -37.0000  -60.0000 80

  6 omega   25.00  126.00   1.0000    8.6300
omega____ theta____ kappa____ phi______ frames
    -       90.5000  -91.0000  -97.6489 101

  7 omega   74.00  101.00   1.0000    8.6300
omega____ theta____ kappa____ phi______ frames
    -       90.5000  -92.0000  128.6218 27

  8 omega   20.00   47.00   1.0000    8.6300
omega____ theta____ kappa____ phi______ frames
    -       90.5000  -93.0000   36.9144 27

  9 omega   18.00   44.00   1.0000    8.6300
omega____ theta____ kappa____ phi______ frames
    -       90.5000  -17.0000  -18.3117 26

 10 omega   20.00  111.00   1.0000    8.6300
omega____ theta____ kappa____ phi______ frames
    -       90.5000  -84.0000   62.1541 91

 11 omega   56.00  109.00   1.0000    8.6300
omega____ theta____ kappa____ phi______ frames
    -       90.5000  -17.0000  -18.3117 53

 12 omega   54.00  101.00   1.0000    8.6300
omega____ theta____ kappa____ phi______ frames
    -       90.5000   22.0000   -1.0367 47

 13 omega  108.00  159.00   1.0000    8.6300
omega____ theta____ kappa____ phi______ frames
    -       90.5000   22.0000   -1.0367 51

 14 omega   59.00  121.00   1.0000    8.6300
omega____ theta____ kappa____ phi______ frames
    -       90.5000  178.0000   90.0000 62

 15 omega   21.00   47.00   1.0000    8.6300
omega____ theta____ kappa____ phi______ frames
    -       90.5000  -92.0000  128.6218 26

 16 omega   42.00   89.00   1.0000    8.6300
omega____ theta____ kappa____ phi______ frames
    -       90.5000 -111.0000 -120.0000 47

 17 omega   21.00   68.00   1.0000    8.6300
omega____ theta____ kappa____ phi______ frames
    -       90.5000  -30.0000 -180.0000 47

 18 omega   71.00   97.00   1.0000    8.6300
omega____ theta____ kappa____ phi______ frames
    -       90.5000  -93.0000   97.6845 26

 19 omega  111.00  137.00   1.0000    8.6300
omega____ theta____ kappa____ phi______ frames
    -       90.5000  111.0000   60.0000 26

 20 omega   26.00   74.00   1.0000    8.6300
omega____ theta____ kappa____ phi______ frames
    -       90.5000  -45.0000  150.0000 48

 21 omega   33.00   76.00   1.0000    8.6300
omega____ theta____ kappa____ phi______ frames
    -       90.5000  -45.0000 -120.0000 43

 22 omega   18.00   66.00   1.0000    8.6300
omega____ theta____ kappa____ phi______ frames
    -       90.5000  -30.0000   90.0000 48

 23 omega   18.00  123.00   1.0000    8.6300
omega____ theta____ kappa____ phi______ frames
    -       90.5000    0.0000  150.0000 105

 24 omega  133.00  159.00   1.0000    8.6300
omega____ theta____ kappa____ phi______ frames
    -       90.5000    0.0000  150.0000 26

 25 omega   25.00   74.00   1.0000    8.6300
omega____ theta____ kappa____ phi______ frames
    -       90.5000  -45.0000  -60.0000 49

 26 omega   23.00   60.00   1.0000    8.6300
omega____ theta____ kappa____ phi______ frames
    -       90.5000 -111.0000  -90.0000 37

 27 omega   42.00   79.00   1.0000    8.6300
omega____ theta____ kappa____ phi______ frames
    -       90.5000  -77.0000  -90.0000 37

 28 omega   20.00   55.00   1.0000    8.6300
omega____ theta____ kappa____ phi______ frames
    -       90.5000 -111.0000 -180.0000 35

 29 omega   76.00  101.00   1.0000    8.6300
omega____ theta____ kappa____ phi______ frames
    -       90.5000  -61.0000   90.0000 25

 30 omega   27.00   54.00   1.0000    8.6300
omega____ theta____ kappa____ phi______ frames
    -       90.5000  -94.0000   60.0000 27

 31 omega   23.00   51.00   1.0000    8.6300
omega____ theta____ kappa____ phi______ frames
    -       90.5000  -61.0000   90.0000 28

 32 omega   24.00   49.00   1.0000    8.6300
omega____ theta____ kappa____ phi______ frames
    -       90.5000  -30.0000 -150.0000 25

 33 omega   19.00   44.00   1.0000    8.6300
omega____ theta____ kappa____ phi______ frames
    -       90.5000  -15.0000  120.0000 25

 34 omega  112.00  143.00   1.0000    8.6300
omega____ theta____ kappa____ phi______ frames
    -       90.5000  -15.0000  120.0000 31

 35 omega   29.00   54.00   1.0000    8.6300
omega____ theta____ kappa____ phi______ frames
    -       90.5000  -93.0000   97.6845 25

 36 omega   29.00   55.00   1.0000    8.6300
omega____ theta____ kappa____ phi______ frames
    -       90.5000  -94.0000   90.0000 26

 37 omega   75.00  105.00   1.0000    8.6300
omega____ theta____ kappa____ phi______ frames
    -       90.5000  -93.0000   36.9144 30

 38 omega  137.00  162.00   1.0000    8.6300
omega____ theta____ kappa____ phi______ frames
    -       90.5000  111.0000  -90.0000 25

 39 omega   42.00   98.00   1.0000    8.6300
omega____ theta____ kappa____ phi______ frames
    -       90.5000  -93.0000  -24.9581 56

 40 omega   98.00  123.00   1.0000    8.6300
omega____ theta____ kappa____ phi______ frames
    -       90.5000  178.0000 -150.0000 25

 41 omega   71.00  100.00   1.0000    8.6300
omega____ theta____ kappa____ phi______ frames
    -       90.5000  -93.0000 -136.7190 29

 42 omega  -54.00   35.00   1.0000    3.0900
omega____ theta____ kappa____ phi______ frames
    -      -34.0930   57.0000  -30.0000 89

 43 omega -110.00  -57.00   1.0000    3.0900
omega____ theta____ kappa____ phi______ frames
    -      -34.0930 -178.0000  120.0000 53

 44 omega    4.00  104.00   1.0000    3.0900
omega____ theta____ kappa____ phi______ frames
    -       34.0930   77.0000 -180.0000 100

 45 omega   14.00  103.00   1.0000    3.0900
omega____ theta____ kappa____ phi______ frames
    -       34.0930   57.0000    0.0000 89

 46 omega   14.00  103.00   1.0000    3.0900
omega____ theta____ kappa____ phi______ frames
    -       34.0930   57.0000   60.0000 89

 47 omega   35.00  110.00   1.0000    3.0900
omega____ theta____ kappa____ phi______ frames
    -       34.0930  178.0000  150.0000 75

 48 omega    4.00  104.00   1.0000    3.0900
omega____ theta____ kappa____ phi______ frames
    -       34.0930   77.0000  -90.0000 100

 49 omega -134.00  -34.00   1.0000    8.6300
omega____ theta____ kappa____ phi______ frames
    -      -64.0000  -77.0000    0.0000 100

 50 omega -134.00  -34.00   1.0000    8.6300
omega____ theta____ kappa____ phi______ frames
    -      -64.0000  -77.0000 -120.0000 100

 51 omega -134.00  -34.00   1.0000    8.6300
omega____ theta____ kappa____ phi______ frames
    -      -64.0000  -77.0000 -180.0000 100

 52 omega -134.00  -35.00   1.0000    8.6300
omega____ theta____ kappa____ phi______ frames
    -      -64.0000  -76.0000   77.3344 99

 53 omega -134.00  -34.00   1.0000    8.6300
omega____ theta____ kappa____ phi______ frames
    -      -64.0000  -77.0000  -60.0000 100

 54 omega   60.00  161.00   1.0000    8.6300
omega____ theta____ kappa____ phi______ frames
    -       90.5000   77.0000 -150.0000 101

 55 omega   60.00  161.00   1.0000    8.6300
omega____ theta____ kappa____ phi______ frames
    -       90.5000   77.0000   90.0000 101

 56 omega   60.00  137.00   1.0000    8.6300
omega____ theta____ kappa____ phi______ frames
    -       90.5000   77.0000 -180.0000 77

 57 omega   60.00  161.00   1.0000    8.6300
omega____ theta____ kappa____ phi______ frames
    -       90.5000   77.0000  -30.0000 101

 58 omega   60.00  161.00   1.0000    8.6300
omega____ theta____ kappa____ phi______ frames
    -       90.5000   77.0000   30.0000 101

 59 omega   60.00  161.00   1.0000    8.6300
omega____ theta____ kappa____ phi______ frames
    -       90.5000   77.0000   60.0000 101

 60 omega   67.00  162.00   1.0000    8.6300
omega____ theta____ kappa____ phi______ frames
    -       90.5000   45.0000  -90.0000 95

 61 omega   60.00  161.00   1.0000    8.6300
omega____ theta____ kappa____ phi______ frames
    -       90.5000   77.0000  -60.0000 101

 62 omega   60.00  161.00   1.0000    8.6300
omega____ theta____ kappa____ phi______ frames
    -       90.5000   77.0000    0.0000 101

 63 omega   60.00  161.00   1.0000    8.6300
omega____ theta____ kappa____ phi______ frames
    -       90.5000   77.0000  120.0000 101

 64 omega   60.00  161.00   1.0000    8.6300
omega____ theta____ kappa____ phi______ frames
    -       90.5000   77.0000  -90.0000 101

 65 omega   61.00  163.00   1.0000    8.6300
omega____ theta____ kappa____ phi______ frames
    -       90.5000   30.0000 -150.0000 102
;
_diffrn_measurement_device_type 'Xcalibur, Eos, Gemini ultra'
_diffrn_measurement_method '\w scans'
_diffrn_orient_matrix_UB_11 -0.3044655000
_diffrn_orient_matrix_UB_12 -0.0349541000
_diffrn_orient_matrix_UB_13 0.0190334000
_diffrn_orient_matrix_UB_21 -0.1102161000
_diffrn_orient_matrix_UB_22 -0.0609734000
_diffrn_orient_matrix_UB_23 -0.0713845000
_diffrn_orient_matrix_UB_31 -0.0266829000
_diffrn_orient_matrix_UB_32 -0.2072117000
_diffrn_orient_matrix_UB_33 0.0059994000
_diffrn_radiation_monochromator mirror
_diffrn_radiation_type CuK\a
_diffrn_radiation_wavelength 1.54184
_diffrn_reflns_av_R_equivalents 0.0403
_diffrn_reflns_av_unetI/netI 0.0229
_diffrn_reflns_limit_h_max 5
_diffrn_reflns_limit_h_min -5
_diffrn_reflns_limit_k_max 7
_diffrn_reflns_limit_k_min -8
_diffrn_reflns_limit_l_max 24
_diffrn_reflns_limit_l_min -24
_diffrn_reflns_number 14922
_diffrn_reflns_theta_full 63.05
_diffrn_reflns_theta_max 63.05
_diffrn_reflns_theta_min 4.25
_diffrn_source 'Enhance Ultra (Cu) X-ray Source'
_exptl_absorpt_coefficient_mu 1.083
_exptl_absorpt_correction_T_max 0.990
_exptl_absorpt_correction_T_min 0.877
_exptl_absorpt_correction_type analytical
_exptl_absorpt_process_details
;
CrysAlisPro, Agilent Technologies,
Version 1.171.36.28 (release 01-02-2013 CrysAlis171 .NET)
(compiled Feb  1 2013,16:14:44)
Analytical numeric absorption correction using a multifaceted crystal
            model based on expressions derived by R.C. Clark & J.S. Reid.
(Clark, R. C. & Reid, J. S. (1995). Acta Cryst. A51, 887-897)
;
_exptl_crystal_colour 'clear dark red'
_exptl_crystal_colour_lustre clear
_exptl_crystal_colour_modifier dark
_exptl_crystal_colour_primary red
_exptl_crystal_density_diffrn 1.532
_exptl_crystal_density_method 'not measured'
_exptl_crystal_description plate
_exptl_crystal_F_000 356
_exptl_crystal_size_max 0.4764
_exptl_crystal_size_mid 0.098
_exptl_crystal_size_min 0.0183
_refine_diff_density_max 0.255
_refine_diff_density_min -0.245
_refine_diff_density_rms 0.049
_refine_ls_extinction_method none
_refine_ls_goodness_of_fit_ref 1.082
_refine_ls_hydrogen_treatment constr
_refine_ls_matrix_type full
_refine_ls_number_parameters 226
_refine_ls_number_reflns 2377
_refine_ls_number_restraints 0
_refine_ls_restrained_S_all 1.082
_refine_ls_R_factor_all 0.0406
_refine_ls_R_factor_gt 0.0358
_refine_ls_shift/su_max 0.000
_refine_ls_shift/su_mean 0.000
_refine_ls_structure_factor_coef Fsqd
_refine_ls_weighting_details 'calc w=1/[\s^2^(Fo^2^)+(0.0603P)^2^+0.2080P] where P=(Fo^2^+2Fc^2^)/3'
_refine_ls_weighting_scheme calc
_refine_ls_wR_factor_gt 0.0964
_refine_ls_wR_factor_ref 0.1022
_reflns_number_gt 2115
_reflns_number_total 2377
_reflns_threshold_expression >2sigma(I)
_cod_data_source_file c5ce01658d2.cif
_cod_data_source_block st237_cu_st_re_abs2
_cod_database_code 7223765
_chemical_oxdiff_formula 'C14 H16 Li2 O9'
_reflns_odcompleteness_completeness 97.50
_reflns_odcompleteness_iscentric 1
_reflns_odcompleteness_theta 63.60
_olex2_refinement_description
;
1. Fixed Uiso
 At 1.2 times of:
  All C(H) groups
 At 1.5 times of:
  All O(H,H) groups
2.a Riding coordinates:
 O3(H3A,H3B), O4(H4A,H4B), O7(H7A,H7B), O8(H8A,H8B), O9(H9A,H9B)
2.b Aromatic/amide H refined with riding coordinates:
 C5(H5), C6(H6), C7(H7), C9(H9), C10(H10), C11(H11)
;
_olex2_submission_special_instructions 'No special instructions were received'

loop_
_space_group_symop_id
_space_group_symop_operation_xyz
1 'x, y, z'
2 '-x, -y, -z'

loop_
_atom_site_label
_atom_site_type_symbol
_atom_site_fract_x
_atom_site_fract_y
_atom_site_fract_z
_atom_site_U_iso_or_equiv
_atom_site_adp_type
_atom_site_occupancy
_atom_site_calc_flag
_atom_site_refinement_flags_posn
O1 O 0.0565(2) 0.71681(16) 0.17659(5) 0.0235(3) Uani 1 d .
O2 O 0.2610(2) 0.45929(16) 0.10904(5) 0.0233(3) Uani 1 d .
O3 O 0.6266(2) 0.66597(17) 0.25193(5) 0.0250(3) Uani 1 d .
H3A H 0.7790 0.6780 0.2255 0.037 Uiso 1 d R
H3B H 0.6480 0.5780 0.2775 0.037 Uiso 1 d R
O4 O 0.0509(2) 0.36362(17) 0.24028(5) 0.0273(3) Uani 1 d .
H4A H -0.0440 0.3871 0.2771 0.041 Uiso 1 d R
H4B H 0.1160 0.2591 0.2451 0.041 Uiso 1 d R
O5 O 0.2838(2) 0.58198(16) 0.66985(5) 0.0245(3) Uani 1 d .
O6 O 0.2888(2) 0.22885(16) 0.39660(5) 0.0241(3) Uani 1 d .
O7 O 0.7164(2) 0.00478(17) 0.33964(6) 0.0299(3) Uani 1 d .
H7A H 0.8980 0.0601 0.3562 0.045 Uiso 1 d R
H7B H 0.6990 -0.1059 0.3128 0.045 Uiso 1 d R
O8 O 0.2925(2) 0.07426(17) 0.24136(5) 0.0283(3) Uani 1 d .
H8A H 0.4051 0.1271 0.2087 0.042 Uiso 1 d R
H8B H 0.2021 -0.0529 0.2237 0.042 Uiso 1 d R
O9 O -0.4130(3) 0.24373(18) 0.14965(6) 0.0313(3) Uani 1 d .
H9A H -0.2309 0.3090 0.1717 0.047 Uiso 1 d R
H9B H -0.4939 0.3290 0.1332 0.047 Uiso 1 d R
C1 C -0.0404(3) 0.7315(2) 0.11920(7) 0.0210(4) Uani 1 d .
C2 C -0.0171(3) 0.6168(2) 0.06102(7) 0.0189(3) Uani 1 d .
C3 C 0.1332(3) 0.4793(2) 0.05983(7) 0.0197(3) Uani 1 d .
C4 C 0.1406(3) 0.3595(2) -0.00198(7) 0.0199(4) Uani 1 d .
C5 C -0.1814(3) 0.8664(2) 0.11490(8) 0.0236(4) Uani 1 d .
H5 H -0.1996 0.9435 0.1531 0.028 Uiso 1 calc R
C6 C -0.2924(3) 0.8890(2) 0.05733(8) 0.0257(4) Uani 1 d .
H6 H -0.3831 0.9823 0.0560 0.031 Uiso 1 calc R
C7 C -0.2729(3) 0.7756(2) 0.00063(8) 0.0238(4) Uani 1 d .
H7 H -0.3513 0.7917 -0.0391 0.029 Uiso 1 calc R
C8 C 0.1914(3) 0.4727(2) 0.61449(7) 0.0211(4) Uani 1 d .
C9 C -0.0722(3) 0.3264(2) 0.61016(8) 0.0234(4) Uani 1 d .
H9 H -0.1778 0.3138 0.6469 0.028 Uiso 1 calc R
C10 C -0.1788(3) 0.2028(2) 0.55450(8) 0.0238(4) Uani 1 d .
H10 H -0.3579 0.1080 0.5529 0.029 Uiso 1 calc R
C11 C -0.0261(3) 0.2156(2) 0.50026(7) 0.0218(4) Uani 1 d .
H11 H -0.0989 0.1272 0.4622 0.026 Uiso 1 calc R
C12 C 0.2316(3) 0.3566(2) 0.50159(7) 0.0196(3) Uani 1 d .
C13 C 0.3886(3) 0.3596(2) 0.44267(7) 0.0197(4) Uani 1 d .
C14 C 0.6557(3) 0.5100(2) 0.44172(7) 0.0193(3) Uani 1 d .
Li1 Li 0.2714(6) 0.5678(4) 0.19737(13) 0.0264(6) Uani 1 d .
Li2 Li 0.4914(6) 0.1627(4) 0.32503(13) 0.0273(6) Uani 1 d .

loop_
_atom_site_aniso_label
_atom_site_aniso_U_11
_atom_site_aniso_U_22
_atom_site_aniso_U_33
_atom_site_aniso_U_23
_atom_site_aniso_U_13
_atom_site_aniso_U_12
O1 0.0292(6) 0.0237(6) 0.0183(6) 0.0008(5) -0.0033(4) 0.0108(5)
O2 0.0267(6) 0.0246(6) 0.0197(6) 0.0013(5) -0.0042(4) 0.0115(5)
O3 0.0270(6) 0.0261(6) 0.0216(6) 0.0025(5) -0.0014(4) 0.0090(5)
O4 0.0321(6) 0.0275(7) 0.0250(6) 0.0043(5) 0.0033(5) 0.0131(5)
O5 0.0279(6) 0.0233(6) 0.0202(6) -0.0002(5) -0.0010(4) 0.0068(5)
O6 0.0239(6) 0.0216(6) 0.0217(6) -0.0037(5) -0.0020(4) 0.0034(5)
O7 0.0272(6) 0.0268(7) 0.0331(7) -0.0047(5) -0.0056(5) 0.0097(5)
O8 0.0324(6) 0.0236(6) 0.0255(6) -0.0026(5) -0.0047(5) 0.0076(5)
O9 0.0344(7) 0.0302(7) 0.0294(6) 0.0006(5) -0.0056(5) 0.0130(6)
C1 0.0196(8) 0.0194(8) 0.0208(8) 0.0019(6) -0.0018(6) 0.0026(6)
C2 0.0178(7) 0.0168(8) 0.0200(8) 0.0017(6) -0.0018(6) 0.0034(6)
C3 0.0178(7) 0.0178(8) 0.0210(8) 0.0019(6) -0.0010(6) 0.0029(6)
C4 0.0189(8) 0.0175(8) 0.0209(8) 0.0020(6) -0.0012(6) 0.0032(6)
C5 0.0267(8) 0.0210(9) 0.0223(8) -0.0017(6) -0.0019(6) 0.0087(7)
C6 0.0297(9) 0.0219(9) 0.0273(9) 0.0007(7) -0.0028(7) 0.0124(7)
C7 0.0272(9) 0.0230(9) 0.0211(8) 0.0000(7) -0.0036(6) 0.0100(7)
C8 0.0243(8) 0.0196(9) 0.0204(8) 0.0003(6) -0.0030(6) 0.0103(7)
C9 0.0236(8) 0.0246(9) 0.0221(8) 0.0035(7) 0.0020(6) 0.0080(7)
C10 0.0210(8) 0.0214(9) 0.0272(8) 0.0046(7) -0.0017(6) 0.0043(7)
C11 0.0228(8) 0.0188(9) 0.0216(8) -0.0005(6) -0.0046(6) 0.0057(7)
C12 0.0213(8) 0.0182(8) 0.0203(8) 0.0013(6) -0.0025(6) 0.0087(6)
C13 0.0206(8) 0.0189(8) 0.0203(8) 0.0015(6) -0.0049(6) 0.0085(7)
C14 0.0209(8) 0.0179(8) 0.0207(8) 0.0024(6) -0.0025(6) 0.0089(7)
Li1 0.0275(14) 0.0286(16) 0.0234(14) 0.0014(11) -0.0017(11) 0.0109(12)
Li2 0.0292(14) 0.0263(16) 0.0238(14) -0.0017(11) -0.0013(11) 0.0080(12)

loop_
_atom_type_symbol
_atom_type_description
_atom_type_scat_dispersion_real
_atom_type_scat_dispersion_imag
_atom_type_scat_source
C C 0.0180 0.0090 'International Tables Vol C Tables 4.2.6.8 and 6.1.1.4'
H H 0.0000 0.0000 'International Tables Vol C Tables 4.2.6.8 and 6.1.1.4'
Li Li 0.0010 0.0000 'International Tables Vol C Tables 4.2.6.8 and 6.1.1.4'
O O 0.0490 0.0320 'International Tables Vol C Tables 4.2.6.8 and 6.1.1.4'

loop_
_exptl_crystal_face_index_h
_exptl_crystal_face_index_k
_exptl_crystal_face_index_l
_exptl_crystal_face_perp_dist
_exptl_oxdiff_crystal_face_indexfrac_h
_exptl_oxdiff_crystal_face_indexfrac_k
_exptl_oxdiff_crystal_face_indexfrac_l
_exptl_oxdiff_crystal_face_x
_exptl_oxdiff_crystal_face_y
_exptl_oxdiff_crystal_face_z
0 -5 3 0.0420 -0.0028 -4.9864 3.0101 0.2324 0.0895 1.0514
0 5 -3 0.0560 0.0028 4.9864 -3.0101 -0.2324 -0.0895 -1.0514
3 -1 0 0.2316 2.9933 -0.9971 0.0274 -0.8760 -0.2711 0.1269
-3 1 0 0.2316 -2.9933 0.9971 -0.0274 0.8760 0.2711 -0.1269
0 0 -13 0.0057 0.0119 -0.0006 -12.9604 -0.2503 0.9239 -0.0779
0 0 13 0.0127 -0.0119 0.0006 12.9604 0.2503 -0.9239 0.0779

loop_
_geom_angle_atom_site_label_1
_geom_angle_atom_site_label_2
_geom_angle_atom_site_label_3
_geom_angle
_geom_angle_site_symmetry_1
_geom_angle_site_symmetry_3
C1 O1 Li1 128.29(13) . .
H3A O3 H3B 102.3 . .
H4A O4 H4B 108.0 . .
H7A O7 H7B 109.9 . .
H8A O8 H8B 104.5 . .
H9A O9 H9B 111.8 . .
O1 C1 C2 124.06(15) . .
O1 C1 C5 118.06(14) . .
C5 C1 C2 117.87(14) . .
C1 C2 C3 122.21(14) . .
C4 C2 C1 118.96(15) 2_565 .
C4 C2 C3 118.82(14) 2_565 .
O2 C3 C2 122.25(14) . .
O2 C3 C4 118.30(14) . .
C2 C3 C4 119.44(14) . .
C2 C4 C3 121.65(15) 2_565 .
C7 C4 C2 120.59(15) 2_565 2_565
C7 C4 C3 117.76(14) 2_565 .
C1 C5 H5 119.1 . .
C6 C5 C1 121.90(15) . .
C6 C5 H5 119.1 . .
C5 C6 H6 119.8 . .
C5 C6 C7 120.31(15) . .
C7 C6 H6 119.8 . .
C4 C7 C6 120.33(15) 2_565 .
C4 C7 H7 119.8 2_565 .
C6 C7 H7 119.8 . .
O5 C8 C9 118.48(14) . .
O5 C8 C14 123.59(14) . 2_666
C9 C8 C14 117.92(14) . 2_666
C8 C9 H9 119.0 . .
C10 C9 C8 121.91(15) . .
C10 C9 H9 119.0 . .
C9 C10 H10 119.9 . .
C9 C10 C11 120.29(15) . .
C11 C10 H10 119.9 . .
C10 C11 H11 119.9 . .
C12 C11 C10 120.27(15) . .
C12 C11 H11 119.9 . .
C11 C12 C13 117.74(14) . .
C11 C12 C14 120.65(15) . 2_666
C14 C12 C13 121.59(14) 2_666 .
O6 C13 C12 118.20(14) . .
O6 C13 C14 122.65(14) . .
C14 C13 C12 119.11(14) . .
C8 C14 C13 121.89(14) 2_666 .
C12 C14 C8 118.92(14) 2_666 2_666
C12 C14 C13 119.19(14) 2_666 .

loop_
_geom_bond_atom_site_label_1
_geom_bond_atom_site_label_2
_geom_bond_distance
_geom_bond_site_symmetry_2
O1 C1 1.3176(19) .
O1 Li1 1.859(3) .
O2 C3 1.2496(19) .
O3 H3A 0.9479 .
O3 H3B 0.9334 .
O4 H4A 0.9472 .
O4 H4B 0.9550 .
O5 C8 1.3096(19) .
O6 C13 1.2486(19) .
O7 H7A 0.9082 .
O7 H7B 0.9181 .
O8 H8A 0.9509 .
O8 H8B 0.9363 .
O9 H9A 0.9582 .
O9 H9B 0.9517 .
C1 C2 1.430(2) .
C1 C5 1.415(2) .
C2 C3 1.455(2) .
C2 C4 1.426(2) 2_565
C3 C4 1.488(2) .
C4 C2 1.426(2) 2_565
C4 C7 1.378(2) 2_565
C5 H5 0.9500 .
C5 C6 1.369(2) .
C6 H6 0.9500 .
C6 C7 1.395(2) .
C7 C4 1.378(2) 2_565
C7 H7 0.9500 .
C8 C9 1.418(2) .
C8 C14 1.428(2) 2_666
C9 H9 0.9500 .
C9 C10 1.370(2) .
C10 H10 0.9500 .
C10 C11 1.392(2) .
C11 H11 0.9500 .
C11 C12 1.385(2) .
C12 C13 1.489(2) .
C12 C14 1.423(2) 2_666
C13 C14 1.457(2) .
C14 C8 1.428(2) 2_666
C14 C12 1.423(2) 2_666

loop_
_geom_torsion_atom_site_label_1
_geom_torsion_atom_site_label_2
_geom_torsion_atom_site_label_3
_geom_torsion_atom_site_label_4
_geom_torsion
_geom_torsion_site_symmetry_1
_geom_torsion_site_symmetry_4
O1 C1 C2 C3 -3.8(2) . .
O1 C1 C2 C4 177.43(14) . 2_565
O1 C1 C5 C6 -178.99(15) . .
O2 C3 C4 C2 -175.52(14) . 2_565
O2 C3 C4 C7 4.1(2) . 2_565
O5 C8 C9 C10 -177.99(15) . .
O6 C13 C14 C8 5.9(2) . 2_666
O6 C13 C14 C12 -173.94(14) . 2_666
C1 C2 C3 O2 -3.2(2) . .
C1 C2 C3 C4 177.80(14) . .
C1 C5 C6 C7 1.1(3) . .
C2 C1 C5 C6 -0.3(2) . .
C2 C3 C4 C2 3.5(2) . 2_565
C2 C3 C4 C7 -176.82(14) . 2_565
C4 C2 C3 O2 175.58(14) 2_565 .
C4 C2 C3 C4 -3.4(2) 2_565 .
C5 C1 C2 C3 177.54(14) . .
C5 C1 C2 C4 -1.2(2) . 2_565
C5 C6 C7 C4 -0.3(3) . 2_565
C8 C9 C10 C11 1.3(3) . .
C9 C10 C11 C12 -1.8(2) . .
C10 C11 C12 C13 178.36(14) . .
C10 C11 C12 C14 0.2(2) . 2_666
C11 C12 C13 O6 -4.2(2) . .
C11 C12 C13 C14 177.90(14) . .
C12 C13 C14 C8 -176.36(13) . 2_666
C12 C13 C14 C12 3.8(2) . 2_666
C14 C8 C9 C10 0.7(2) 2_666 .
C14 C12 C13 O6 173.94(14) 2_666 .
C14 C12 C13 C14 -3.9(2) 2_666 .
Li1 O1 C1 C2 6.3(2) . .
Li1 O1 C1 C5 -175.07(15) . .
